data_7707465
loop_
_publ_author_name
'Omondi, Reinner O.'
'Sibuyi, Nicole R. S.'
'Fadaka, Adewale O.'
'Meyer, Mervin'
'Jaganyi, Deogratius'
'Ojwach, Stephen O.'

_publ_section_title
;
 Role of \p-conjugation on the coordination behaviour, substitution
 kinetics, DNA/BSA interactions, and <i>in vitro</i> cytotoxicity of
 carboxamide palladium(II) complexes.
;
_journal_issue 23
_journal_name_full 'Dalton transactions (Cambridge, England : 2003)'
_journal_page_first 8127
_journal_page_last 8143
_journal_paper_doi 10.1039/d1dt00412c
_journal_volume 50
_journal_year 2021
_chemical_formula_moiety 'C14 H9 Cl N4 O Pd'
_chemical_formula_sum 'C14 H9 Cl N4 O Pd'
_chemical_formula_weight 391.10
_space_group_crystal_system triclinic
_space_group_IT_number 2
_space_group_name_Hall '-P 1'
_space_group_name_H-M_alt 'P -1'
_atom_sites_solution_hydrogens geom
_atom_sites_solution_primary dual
_audit_creation_date 2021-04-13
_audit_creation_method
;
Olex2 1.3
(compiled 2020.11.12 svn.r5f609507 for OlexSys, GUI svn.r6272)
;
_audit_update_record
;
2021-04-21 deposited with the CCDC.	2021-05-17 downloaded from the CCDC.
;
_cell_angle_alpha 88.126(3)
_cell_angle_beta 74.988(3)
_cell_angle_gamma 69.294(3)
_cell_formula_units_Z 4
_cell_length_a 8.8485(6)
_cell_length_b 10.7306(8)
_cell_length_c 15.2015(11)
_cell_measurement_reflns_used 9938
_cell_measurement_temperature 100(2)
_cell_measurement_theta_max 28.29
_cell_measurement_theta_min 2.54
_cell_volume 1301.30(16)
_computing_cell_refinement 'COSMOS (Bruker, 2008)'
_computing_data_collection 'APEX2 (Bruker, 2008)'
_computing_data_reduction 'SAINT and XPREP (Bruker, 2008)'
_computing_molecular_graphics 'Olex2 1.3 (Dolomanov et al., 2009)'
_computing_publication_material 'Olex2 1.3 (Dolomanov et al., 2009)'
_computing_structure_refinement 'SHELXL 2018/3 (Sheldrick, 2015)'
_computing_structure_solution 'SHELXT (Sheldrick, 2015)'
_diffrn_ambient_temperature 100.05
_diffrn_detector 'Bruker APEX2 area detector'
_diffrn_detector_area_resol_mean 7.9
_diffrn_detector_type 'CCD area detector'
_diffrn_measured_fraction_theta_full 0.961
_diffrn_measured_fraction_theta_max 0.952
_diffrn_measurement_device 'three-circle diffractometer'
_diffrn_measurement_device_type 'Bruker SMART APEX2 area detector'
_diffrn_measurement_method '\w and \f scans'
_diffrn_radiation_monochromator 'mirror optics'
_diffrn_radiation_probe x-ray
_diffrn_radiation_type MoK\a
_diffrn_radiation_wavelength 0.71073
_diffrn_reflns_av_R_equivalents 0.0233
_diffrn_reflns_av_unetI/netI 0.0281
_diffrn_reflns_Laue_measured_fraction_full 0.961
_diffrn_reflns_Laue_measured_fraction_max 0.952
_diffrn_reflns_limit_h_max 11
_diffrn_reflns_limit_h_min -11
_diffrn_reflns_limit_k_max 14
_diffrn_reflns_limit_k_min -14
_diffrn_reflns_limit_l_max 20
_diffrn_reflns_limit_l_min -19
_diffrn_reflns_number 22546
_diffrn_reflns_point_group_measured_fraction_full 0.961
_diffrn_reflns_point_group_measured_fraction_max 0.952
_diffrn_reflns_theta_full 25.242
_diffrn_reflns_theta_max 28.306
_diffrn_reflns_theta_min 1.390
_diffrn_source 'microfocus sealed X-ray tube'
_diffrn_source_type 'Incoatec I\ms'
_exptl_absorpt_coefficient_mu 1.634
_exptl_absorpt_correction_T_max 0.838
_exptl_absorpt_correction_T_min 0.770
_exptl_absorpt_correction_type multi-scan
_exptl_absorpt_process_details 'SADABS (Bruker)'
_exptl_crystal_colour orange
_exptl_crystal_colour_primary orange
_exptl_crystal_density_diffrn 1.996
_exptl_crystal_description block
_exptl_crystal_F_000 768
_exptl_crystal_size_max 0.16
_exptl_crystal_size_mid 0.16
_exptl_crystal_size_min 0.12
_refine_diff_density_max 0.665
_refine_diff_density_min -0.822
_refine_diff_density_rms 0.094
_refine_ls_extinction_method none
_refine_ls_goodness_of_fit_ref 1.033
_refine_ls_hydrogen_treatment constr
_refine_ls_matrix_type full
_refine_ls_number_parameters 379
_refine_ls_number_reflns 6150
_refine_ls_number_restraints 0
_refine_ls_restrained_S_all 1.033
_refine_ls_R_factor_all 0.0296
_refine_ls_R_factor_gt 0.0251
_refine_ls_shift/su_max 0.002
_refine_ls_shift/su_mean 0.000
_refine_ls_structure_factor_coef Fsqd
_refine_ls_weighting_details 'w=1/[\s^2^(Fo^2^)+(0.0318P)^2^+0.7112P] where P=(Fo^2^+2Fc^2^)/3'
_refine_ls_weighting_scheme calc
_refine_ls_wR_factor_gt 0.0595
_refine_ls_wR_factor_ref 0.0623
_reflns_Friedel_coverage 0.000
_reflns_number_gt 5451
_reflns_number_total 6150
_reflns_threshold_expression 'I > 2\s(I)'
_cod_data_source_file d1dt00412c2.cif
_cod_data_source_block pdl2
_cod_depositor_comments 'Adding full bibliography for 7707465--7707467.cif.'
_cod_database_code 7707465
_shelx_shelxl_version_number 2018/3
_shelx_space_group_comment
;
The symmetry employed for this shelxl refinement is uniquely defined
by the following loop, which should always be used as a source of
symmetry information in preference to the above space-group names.
They are only intended as comments.
;
_shelx_estimated_absorpt_t_max 0.828
_shelx_estimated_absorpt_t_min 0.780
_olex2_refinement_description
;
1. Fixed Uiso
 At 1.2 times of:
  All C(H) groups
2.a Aromatic/amide H refined with riding coordinates:
 C11(H11), C3(H3), C9(H9), C1(H1), C2(H2), C13(H13), C12(H12), C7(H7), C8(H8),
 C22(H22), C17(H17), C26(H26), C16(H16), C25(H25), C27(H27), C21(H21), C23(H23),
  C15(H15)
;
_olex2_submission_special_instructions 'No special instructions were received'

loop_
_space_group_symop_operation_xyz
'x, y, z'
'-x, -y, -z'

loop_
_atom_site_label
_atom_site_type_symbol
_atom_site_fract_x
_atom_site_fract_y
_atom_site_fract_z
_atom_site_U_iso_or_equiv
_atom_site_adp_type
_atom_site_occupancy
_atom_site_site_symmetry_order
_atom_site_calc_flag
_atom_site_refinement_flags_posn
_atom_site_refinement_flags_adp
_atom_site_refinement_flags_occupancy
_atom_site_disorder_assembly
_atom_site_disorder_group
Pd1 Pd 0.93298(2) 0.15328(2) 0.62350(2) 0.01248(5) Uani 1 1 d . . . . .
Cl1 Cl 1.15063(7) 0.17895(6) 0.51017(4) 0.01925(12) Uani 1 1 d . . . . .
O1 O 0.6547(2) -0.03182(16) 0.79286(11) 0.0211(4) Uani 1 1 d . . . . .
N3 N 0.7875(2) 0.34756(19) 0.64988(13) 0.0160(4) Uani 1 1 d . . . . .
N4 N 1.1133(3) -0.3197(2) 0.64347(15) 0.0235(5) Uani 1 1 d . . . . .
N2 N 0.7505(2) 0.12904(18) 0.71911(12) 0.0114(4) Uani 1 1 d . . . . .
N1 N 1.0266(2) -0.04719(19) 0.62368(13) 0.0140(4) Uani 1 1 d . . . . .
C11 C 0.5557(3) 0.6034(3) 0.7073(2) 0.0269(6) Uani 1 1 d . . . . .
H11 H 0.477707 0.691260 0.726216 0.032 Uiso 1 1 calc R U . . .
C3 C 0.9657(3) -0.2326(2) 0.69189(16) 0.0191(5) Uani 1 1 d . . . . .
H3 H 0.889865 -0.265337 0.733223 0.023 Uiso 1 1 calc R U . . .
C9 C 0.3822(3) 0.5026(3) 0.82288(18) 0.0237(6) Uani 1 1 d . . . . .
H9 H 0.299256 0.587661 0.844745 0.028 Uiso 1 1 calc R U . . .
C1 C 1.1725(3) -0.1319(2) 0.57494(16) 0.0179(5) Uani 1 1 d . . . . .
H1 H 1.248329 -0.100303 0.532570 0.021 Uiso 1 1 calc R U . . .
C2 C 1.2129(3) -0.2688(2) 0.58703(18) 0.0232(6) Uani 1 1 d . . . . .
H2 H 1.318458 -0.328328 0.552412 0.028 Uiso 1 1 calc R U . . .
C13 C 0.8124(3) 0.4539(2) 0.61065(18) 0.0220(5) Uani 1 1 d . . . . .
H13 H 0.911079 0.441561 0.562907 0.026 Uiso 1 1 calc R U . . .
C12 C 0.6970(4) 0.5838(3) 0.63786(19) 0.0279(6) Uani 1 1 d . . . . .
H12 H 0.717099 0.657842 0.608116 0.034 Uiso 1 1 calc R U . . .
C4 C 0.9213(3) -0.0962(2) 0.68307(15) 0.0145(5) Uani 1 1 d . . . . .
C14 C 0.6449(3) 0.3641(2) 0.71963(16) 0.0167(5) Uani 1 1 d . . . . .
C10 C 0.5256(3) 0.4927(2) 0.75090(17) 0.0209(5) Uani 1 1 d . . . . .
C6 C 0.6210(3) 0.2479(2) 0.75888(16) 0.0152(5) Uani 1 1 d . . . . .
C7 C 0.4813(3) 0.2610(2) 0.82941(16) 0.0180(5) Uani 1 1 d . . . . .
H7 H 0.465030 0.183997 0.856374 0.022 Uiso 1 1 calc R U . . .
C8 C 0.3629(3) 0.3888(3) 0.86132(18) 0.0233(6) Uani 1 1 d . . . . .
H8 H 0.267411 0.397182 0.910399 0.028 Uiso 1 1 calc R U . . .
C5 C 0.7583(3) 0.0033(2) 0.73861(15) 0.0150(5) Uani 1 1 d . . . . .
Pd2 Pd 0.99192(2) 0.27059(2) 0.83009(2) 0.01183(5) Uani 1 1 d . . . . .
Cl2 Cl 0.87330(7) 0.50066(6) 0.85368(4) 0.02231(13) Uani 1 1 d . . . . .
O2 O 1.32874(19) -0.09297(15) 0.72401(11) 0.0194(4) Uani 1 1 d . . . . .
N6 N 1.0985(2) 0.07574(18) 0.81204(13) 0.0116(4) Uani 1 1 d . . . . .
N5 N 1.1916(2) 0.26168(18) 0.72618(13) 0.0134(4) Uani 1 1 d . . . . .
N7 N 0.8180(2) 0.22487(19) 0.92591(13) 0.0146(4) Uani 1 1 d . . . . .
N8 N 1.4812(2) 0.2096(2) 0.58475(14) 0.0204(4) Uani 1 1 d . . . . .
C28 C 0.8558(3) 0.0885(2) 0.92827(16) 0.0155(5) Uani 1 1 d . . . . .
C22 C 0.9419(3) -0.1867(2) 0.92596(17) 0.0215(5) Uani 1 1 d . . . . .
H22 H 0.971307 -0.280926 0.924515 0.026 Uiso 1 1 calc R U . . .
C17 C 1.4413(3) 0.1109(2) 0.62928(16) 0.0178(5) Uani 1 1 d . . . . .
H17 H 1.514643 0.021282 0.611895 0.021 Uiso 1 1 calc R U . . .
C18 C 1.2970(3) 0.1347(2) 0.69963(16) 0.0148(5) Uani 1 1 d . . . . .
C26 C 0.5663(3) 0.2571(3) 1.04367(17) 0.0241(6) Uani 1 1 d . . . . .
H26 H 0.466783 0.317873 1.082828 0.029 Uiso 1 1 calc R U . . .
C16 C 1.3738(3) 0.3327(3) 0.61099(17) 0.0203(5) Uani 1 1 d . . . . .
H16 H 1.396760 0.404903 0.579897 0.024 Uiso 1 1 calc R U . . .
C24 C 0.7493(3) 0.0333(3) 0.98786(16) 0.0191(5) Uani 1 1 d . . . . .
C25 C 0.6010(3) 0.1223(3) 1.04729(16) 0.0218(5) Uani 1 1 d . . . . .
H25 H 0.526551 0.089019 1.089201 0.026 Uiso 1 1 calc R U . . .
C20 C 1.0088(3) 0.0048(2) 0.86711(15) 0.0147(5) Uani 1 1 d . . . . .
C27 C 0.6777(3) 0.3049(2) 0.98210(16) 0.0189(5) Uani 1 1 d . . . . .
H27 H 0.651625 0.398681 0.980589 0.023 Uiso 1 1 calc R U . . .
C21 C 1.0494(3) -0.1314(2) 0.86709(16) 0.0170(5) Uani 1 1 d . . . . .
H21 H 1.150750 -0.188452 0.827077 0.020 Uiso 1 1 calc R U . . .
C23 C 0.7950(3) -0.1072(3) 0.98555(17) 0.0221(5) Uani 1 1 d . . . . .
H23 H 0.724591 -0.146486 1.025046 0.026 Uiso 1 1 calc R U . . .
C19 C 1.2452(3) 0.0250(2) 0.74674(16) 0.0151(5) Uani 1 1 d . . . . .
C15 C 1.2284(3) 0.3607(2) 0.68233(16) 0.0170(5) Uani 1 1 d . . . . .
H15 H 1.155712 0.450599 0.699558 0.020 Uiso 1 1 calc R U . . .

loop_
_atom_site_aniso_label
_atom_site_aniso_U_11
_atom_site_aniso_U_22
_atom_site_aniso_U_33
_atom_site_aniso_U_23
_atom_site_aniso_U_13
_atom_site_aniso_U_12
Pd1 0.01329(9) 0.01043(9) 0.01343(9) 0.00235(6) -0.00234(7) -0.00488(7)
Cl1 0.0195(3) 0.0237(3) 0.0160(3) 0.0039(2) -0.0018(2) -0.0117(2)
O1 0.0205(8) 0.0178(9) 0.0232(9) 0.0054(7) 0.0003(7) -0.0094(7)
N3 0.0190(10) 0.0121(9) 0.0171(10) 0.0038(8) -0.0066(8) -0.0048(8)
N4 0.0285(11) 0.0136(10) 0.0244(11) 0.0004(9) -0.0084(9) -0.0018(9)
N2 0.0125(9) 0.0081(9) 0.0125(9) 0.0010(7) -0.0027(7) -0.0028(7)
N1 0.0152(9) 0.0123(9) 0.0151(10) 0.0013(7) -0.0054(8) -0.0048(8)
C11 0.0307(14) 0.0118(12) 0.0368(16) -0.0008(11) -0.0131(12) -0.0028(11)
C3 0.0245(12) 0.0149(12) 0.0184(12) 0.0039(10) -0.0074(10) -0.0066(10)
C9 0.0191(12) 0.0178(13) 0.0283(14) -0.0066(11) -0.0057(10) 0.0007(10)
C1 0.0171(11) 0.0167(12) 0.0162(11) -0.0007(9) -0.0016(9) -0.0034(9)
C2 0.0208(12) 0.0182(13) 0.0235(13) -0.0028(10) -0.0030(10) -0.0004(10)
C13 0.0257(13) 0.0147(12) 0.0273(14) 0.0052(10) -0.0077(11) -0.0089(10)
C12 0.0400(16) 0.0121(12) 0.0368(16) 0.0099(11) -0.0145(13) -0.0132(11)
C4 0.0155(11) 0.0155(11) 0.0142(11) 0.0019(9) -0.0063(9) -0.0058(9)
C14 0.0187(11) 0.0141(11) 0.0195(12) 0.0019(9) -0.0085(9) -0.0059(9)
C10 0.0246(12) 0.0137(12) 0.0249(13) -0.0020(10) -0.0111(10) -0.0040(10)
C6 0.0158(11) 0.0134(11) 0.0153(11) 0.0001(9) -0.0054(9) -0.0029(9)
C7 0.0172(11) 0.0185(12) 0.0183(12) 0.0013(10) -0.0046(9) -0.0064(10)
C8 0.0176(12) 0.0237(14) 0.0230(13) -0.0031(11) -0.0018(10) -0.0030(10)
C5 0.0178(11) 0.0142(11) 0.0130(11) 0.0017(9) -0.0047(9) -0.0053(9)
Pd2 0.01074(9) 0.00858(9) 0.01391(9) -0.00032(6) -0.00118(6) -0.00213(6)
Cl2 0.0194(3) 0.0103(3) 0.0306(3) -0.0018(2) -0.0002(2) -0.0018(2)
O2 0.0170(8) 0.0107(8) 0.0249(9) -0.0008(7) -0.0028(7) 0.0000(7)
N6 0.0114(9) 0.0076(9) 0.0143(9) 0.0000(7) -0.0019(7) -0.0026(7)
N5 0.0127(9) 0.0118(9) 0.0142(9) 0.0001(7) -0.0031(7) -0.0030(7)
N7 0.0144(9) 0.0160(10) 0.0131(9) 0.0013(8) -0.0030(7) -0.0057(8)
N8 0.0171(10) 0.0239(11) 0.0191(10) 0.0012(9) -0.0008(8) -0.0090(9)
C28 0.0174(11) 0.0171(12) 0.0156(11) 0.0024(9) -0.0064(9) -0.0093(9)
C22 0.0293(13) 0.0173(12) 0.0249(13) 0.0067(10) -0.0123(11) -0.0136(11)
C17 0.0133(11) 0.0180(12) 0.0195(12) -0.0006(10) -0.0038(9) -0.0026(9)
C18 0.0156(11) 0.0130(11) 0.0158(11) 0.0002(9) -0.0054(9) -0.0042(9)
C26 0.0151(11) 0.0331(15) 0.0197(13) -0.0043(11) -0.0011(9) -0.0054(11)
C16 0.0212(12) 0.0225(13) 0.0207(12) 0.0070(10) -0.0055(10) -0.0125(10)
C24 0.0191(12) 0.0261(13) 0.0168(12) 0.0031(10) -0.0073(9) -0.0120(10)
C25 0.0184(12) 0.0359(15) 0.0153(12) 0.0056(11) -0.0036(9) -0.0155(11)
C20 0.0161(11) 0.0163(11) 0.0141(11) 0.0020(9) -0.0067(9) -0.0069(9)
C27 0.0154(11) 0.0205(12) 0.0180(12) -0.0020(10) -0.0026(9) -0.0041(10)
C21 0.0198(12) 0.0131(11) 0.0195(12) 0.0023(9) -0.0079(10) -0.0057(9)
C23 0.0289(13) 0.0251(13) 0.0227(13) 0.0104(10) -0.0114(11) -0.0197(11)
C19 0.0149(11) 0.0139(11) 0.0157(11) 0.0005(9) -0.0053(9) -0.0034(9)
C15 0.0165(11) 0.0149(12) 0.0184(12) 0.0024(9) -0.0031(9) -0.0055(9)

loop_
_atom_type_symbol
_atom_type_description
_atom_type_scat_dispersion_real
_atom_type_scat_dispersion_imag
_atom_type_scat_source
C C 0.0033 0.0016 'International Tables Vol C Tables 4.2.6.8 and 6.1.1.4'
H H 0.0000 0.0000 'International Tables Vol C Tables 4.2.6.8 and 6.1.1.4'
Cl Cl 0.1484 0.1585 'International Tables Vol C Tables 4.2.6.8 and 6.1.1.4'
N N 0.0061 0.0033 'International Tables Vol C Tables 4.2.6.8 and 6.1.1.4'
O O 0.0106 0.0060 'International Tables Vol C Tables 4.2.6.8 and 6.1.1.4'
Pd Pd -0.9988 1.0072 'International Tables Vol C Tables 4.2.6.8 and 6.1.1.4'

loop_
_geom_angle_atom_site_label_1
_geom_angle_atom_site_label_2
_geom_angle_atom_site_label_3
_geom_angle
_geom_angle_site_symmetry_1
_geom_angle_site_symmetry_3
_geom_angle_publ_flag
N3 Pd1 Cl1 97.89(6) . . ?
N3 Pd1 N1 164.31(8) . . ?
N2 Pd1 Cl1 179.25(5) . . ?
N2 Pd1 N3 82.86(8) . . ?
N2 Pd1 N1 81.45(8) . . ?
N1 Pd1 Cl1 97.80(6) . . ?
C13 N3 Pd1 129.25(17) . . ?
C13 N3 C14 119.7(2) . . ?
C14 N3 Pd1 111.03(16) . . ?
C2 N4 C3 116.5(2) . . ?
C6 N2 Pd1 114.63(15) . . ?
C5 N2 Pd1 118.58(14) . . ?
C5 N2 C6 126.8(2) . . ?
C1 N1 Pd1 128.64(18) . . ?
C1 N1 C4 118.8(2) . . ?
C4 N1 Pd1 112.52(14) . . ?
C12 C11 H11 120.0 . . ?
C12 C11 C10 119.9(2) . . ?
C10 C11 H11 120.0 . . ?
N4 C3 H3 119.2 . . ?
N4 C3 C4 121.7(2) . . ?
C4 C3 H3 119.2 . . ?
C10 C9 H9 119.9 . . ?
C8 C9 H9 119.9 . . ?
C8 C9 C10 120.2(2) . . ?
N1 C1 H1 120.6 . . ?
N1 C1 C2 118.9(2) . . ?
C2 C1 H1 120.6 . . ?
N4 C2 C1 123.9(2) . . ?
N4 C2 H2 118.1 . . ?
C1 C2 H2 118.1 . . ?
N3 C13 H13 119.1 . . ?
N3 C13 C12 121.8(2) . . ?
C12 C13 H13 119.1 . . ?
C11 C12 C13 119.8(3) . . ?
C11 C12 H12 120.1 . . ?
C13 C12 H12 120.1 . . ?
N1 C4 C3 120.2(2) . . ?
N1 C4 C5 117.3(2) . . ?
C3 C4 C5 122.5(2) . . ?
N3 C14 C10 121.0(2) . . ?
N3 C14 C6 118.2(2) . . ?
C10 C14 C6 120.9(2) . . ?
C11 C10 C9 124.1(2) . . ?
C14 C10 C11 117.8(2) . . ?
C14 C10 C9 118.1(2) . . ?
N2 C6 C14 113.3(2) . . ?
C7 C6 N2 127.1(2) . . ?
C7 C6 C14 119.6(2) . . ?
C6 C7 H7 120.1 . . ?
C6 C7 C8 119.7(2) . . ?
C8 C7 H7 120.1 . . ?
C9 C8 C7 121.5(2) . . ?
C9 C8 H8 119.3 . . ?
C7 C8 H8 119.3 . . ?
O1 C5 N2 128.1(2) . . ?
O1 C5 C4 121.8(2) . . ?
N2 C5 C4 110.0(2) . . ?
N6 Pd2 Cl2 178.01(5) . . ?
N6 Pd2 N5 81.88(8) . . ?
N6 Pd2 N7 82.45(8) . . ?
N5 Pd2 Cl2 97.56(6) . . ?
N7 Pd2 Cl2 98.16(6) . . ?
N7 Pd2 N5 164.22(8) . . ?
C20 N6 Pd2 114.97(14) . . ?
C19 N6 Pd2 117.63(16) . . ?
C19 N6 C20 127.36(19) . . ?
C18 N5 Pd2 112.36(15) . . ?
C15 N5 Pd2 129.03(15) . . ?
C15 N5 C18 118.6(2) . . ?
C28 N7 Pd2 111.82(15) . . ?
C27 N7 Pd2 129.57(18) . . ?
C27 N7 C28 118.6(2) . . ?
C16 N8 C17 116.4(2) . . ?
N7 C28 C24 121.9(2) . . ?
N7 C28 C20 117.1(2) . . ?
C24 C28 C20 121.0(2) . . ?
C21 C22 H22 119.3 . . ?
C23 C22 H22 119.3 . . ?
C23 C22 C21 121.4(2) . . ?
N8 C17 H17 118.7 . . ?
N8 C17 C18 122.5(2) . . ?
C18 C17 H17 118.7 . . ?
N5 C18 C17 119.7(2) . . ?
N5 C18 C19 116.97(19) . . ?
C17 C18 C19 123.2(2) . . ?
C25 C26 H26 120.1 . . ?
C25 C26 C27 119.8(2) . . ?
C27 C26 H26 120.1 . . ?
N8 C16 H16 118.6 . . ?
N8 C16 C15 122.8(2) . . ?
C15 C16 H16 118.6 . . ?
C28 C24 C25 117.7(2) . . ?
C28 C24 C23 118.7(2) . . ?
C23 C24 C25 123.5(2) . . ?
C26 C25 C24 119.3(2) . . ?
C26 C25 H25 120.4 . . ?
C24 C25 H25 120.4 . . ?
N6 C20 C28 113.6(2) . . ?
C21 C20 N6 127.8(2) . . ?
C21 C20 C28 118.6(2) . . ?
N7 C27 C26 122.7(2) . . ?
N7 C27 H27 118.7 . . ?
C26 C27 H27 118.7 . . ?
C22 C21 H21 119.8 . . ?
C20 C21 C22 120.5(2) . . ?
C20 C21 H21 119.8 . . ?
C22 C23 C24 119.8(2) . . ?
C22 C23 H23 120.1 . . ?
C24 C23 H23 120.1 . . ?
O2 C19 N6 127.4(2) . . ?
O2 C19 C18 121.4(2) . . ?
N6 C19 C18 111.08(19) . . ?
N5 C15 C16 120.0(2) . . ?
N5 C15 H15 120.0 . . ?
C16 C15 H15 120.0 . . ?

loop_
_geom_bond_atom_site_label_1
_geom_bond_atom_site_label_2
_geom_bond_distance
_geom_bond_site_symmetry_2
_geom_bond_publ_flag
Pd1 Cl1 2.3191(6) . ?
Pd1 N3 2.0132(19) . ?
Pd1 N2 1.9608(19) . ?
Pd1 N1 2.0136(19) . ?
O1 C5 1.223(3) . ?
N3 C13 1.331(3) . ?
N3 C14 1.382(3) . ?
N4 C3 1.343(3) . ?
N4 C2 1.315(3) . ?
N2 C6 1.401(3) . ?
N2 C5 1.353(3) . ?
N1 C1 1.327(3) . ?
N1 C4 1.356(3) . ?
C11 H11 0.9500 . ?
C11 C12 1.366(4) . ?
C11 C10 1.416(4) . ?
C3 H3 0.9500 . ?
C3 C4 1.387(3) . ?
C9 H9 0.9500 . ?
C9 C10 1.418(4) . ?
C9 C8 1.382(4) . ?
C1 H1 0.9500 . ?
C1 C2 1.402(3) . ?
C2 H2 0.9500 . ?
C13 H13 0.9500 . ?
C13 C12 1.403(3) . ?
C12 H12 0.9500 . ?
C4 C5 1.507(3) . ?
C14 C10 1.413(3) . ?
C14 C6 1.424(3) . ?
C6 C7 1.378(3) . ?
C7 H7 0.9500 . ?
C7 C8 1.407(3) . ?
C8 H8 0.9500 . ?
Pd2 Cl2 2.3143(6) . ?
Pd2 N6 1.9610(18) . ?
Pd2 N5 2.0175(19) . ?
Pd2 N7 2.014(2) . ?
O2 C19 1.226(3) . ?
N6 C20 1.397(3) . ?
N6 C19 1.354(3) . ?
N5 C18 1.354(3) . ?
N5 C15 1.329(3) . ?
N7 C28 1.382(3) . ?
N7 C27 1.324(3) . ?
N8 C17 1.341(3) . ?
N8 C16 1.326(3) . ?
C28 C24 1.406(3) . ?
C28 C20 1.430(3) . ?
C22 H22 0.9500 . ?
C22 C21 1.408(4) . ?
C22 C23 1.376(4) . ?
C17 H17 0.9500 . ?
C17 C18 1.385(3) . ?
C18 C19 1.505(3) . ?
C26 H26 0.9500 . ?
C26 C25 1.370(4) . ?
C26 C27 1.400(4) . ?
C16 H16 0.9500 . ?
C16 C15 1.395(3) . ?
C24 C25 1.416(3) . ?
C24 C23 1.415(3) . ?
C25 H25 0.9500 . ?
C20 C21 1.376(3) . ?
C27 H27 0.9500 . ?
C21 H21 0.9500 . ?
C23 H23 0.9500 . ?
C15 H15 0.9500 . ?

loop_
_geom_torsion_atom_site_label_1
_geom_torsion_atom_site_label_2
_geom_torsion_atom_site_label_3
_geom_torsion_atom_site_label_4
_geom_torsion
_geom_torsion_site_symmetry_1
_geom_torsion_site_symmetry_2
_geom_torsion_site_symmetry_3
_geom_torsion_site_symmetry_4
_geom_torsion_publ_flag
Pd1 N3 C13 C12 -179.85(18) . . . . ?
Pd1 N3 C14 C10 178.90(17) . . . . ?
Pd1 N3 C14 C6 -1.4(2) . . . . ?
Pd1 N2 C6 C14 1.9(2) . . . . ?
Pd1 N2 C6 C7 -177.40(18) . . . . ?
Pd1 N2 C5 O1 -176.91(18) . . . . ?
Pd1 N2 C5 C4 3.8(2) . . . . ?
Pd1 N1 C1 C2 179.27(16) . . . . ?
Pd1 N1 C4 C3 179.87(17) . . . . ?
Pd1 N1 C4 C5 -1.0(2) . . . . ?
N3 C13 C12 C11 0.9(4) . . . . ?
N3 C14 C10 C11 1.1(3) . . . . ?
N3 C14 C10 C9 -179.8(2) . . . . ?
N3 C14 C6 N2 -0.3(3) . . . . ?
N3 C14 C6 C7 179.11(19) . . . . ?
N4 C3 C4 N1 0.8(3) . . . . ?
N4 C3 C4 C5 -178.3(2) . . . . ?
N2 C6 C7 C8 179.9(2) . . . . ?
N1 C1 C2 N4 0.9(4) . . . . ?
N1 C4 C5 O1 178.9(2) . . . . ?
N1 C4 C5 N2 -1.7(3) . . . . ?
C3 N4 C2 C1 -0.5(4) . . . . ?
C3 C4 C5 O1 -1.9(3) . . . . ?
C3 C4 C5 N2 177.4(2) . . . . ?
C1 N1 C4 C3 -0.4(3) . . . . ?
C1 N1 C4 C5 178.76(19) . . . . ?
C2 N4 C3 C4 -0.3(3) . . . . ?
C13 N3 C14 C10 -0.8(3) . . . . ?
C13 N3 C14 C6 178.9(2) . . . . ?
C12 C11 C10 C9 -179.4(2) . . . . ?
C12 C11 C10 C14 -0.4(4) . . . . ?
C4 N1 C1 C2 -0.4(3) . . . . ?
C14 N3 C13 C12 -0.3(4) . . . . ?
C14 C6 C7 C8 0.6(3) . . . . ?
C10 C11 C12 C13 -0.5(4) . . . . ?
C10 C9 C8 C7 -1.4(4) . . . . ?
C10 C14 C6 N2 179.38(19) . . . . ?
C10 C14 C6 C7 -1.2(3) . . . . ?
C6 N2 C5 O1 1.3(4) . . . . ?
C6 N2 C5 C4 -177.98(19) . . . . ?
C6 C14 C10 C11 -178.6(2) . . . . ?
C6 C14 C10 C9 0.5(3) . . . . ?
C6 C7 C8 C9 0.7(4) . . . . ?
C8 C9 C10 C11 179.8(2) . . . . ?
C8 C9 C10 C14 0.8(3) . . . . ?
C5 N2 C6 C14 -176.3(2) . . . . ?
C5 N2 C6 C7 4.3(4) . . . . ?
Pd2 N6 C20 C28 -1.1(2) . . . . ?
Pd2 N6 C20 C21 177.47(18) . . . . ?
Pd2 N6 C19 O2 -178.41(18) . . . . ?
Pd2 N6 C19 C18 -0.1(2) . . . . ?
Pd2 N5 C18 C17 -179.59(16) . . . . ?
Pd2 N5 C18 C19 3.1(2) . . . . ?
Pd2 N5 C15 C16 -179.44(16) . . . . ?
Pd2 N7 C28 C24 -177.91(17) . . . . ?
Pd2 N7 C28 C20 2.0(2) . . . . ?
Pd2 N7 C27 C26 178.02(17) . . . . ?
N6 C20 C21 C22 -178.3(2) . . . . ?
N5 C18 C19 O2 176.3(2) . . . . ?
N5 C18 C19 N6 -2.1(3) . . . . ?
N7 C28 C24 C25 -0.9(3) . . . . ?
N7 C28 C24 C23 179.1(2) . . . . ?
N7 C28 C20 N6 -0.6(3) . . . . ?
N7 C28 C20 C21 -179.37(19) . . . . ?
N8 C17 C18 N5 -0.7(3) . . . . ?
N8 C17 C18 C19 176.4(2) . . . . ?
N8 C16 C15 N5 -1.0(4) . . . . ?
C28 N7 C27 C26 -0.1(3) . . . . ?
C28 C24 C25 C26 0.9(3) . . . . ?
C28 C24 C23 C22 0.3(3) . . . . ?
C28 C20 C21 C22 0.2(3) . . . . ?
C17 N8 C16 C15 1.6(3) . . . . ?
C17 C18 C19 O2 -0.8(3) . . . . ?
C17 C18 C19 N6 -179.2(2) . . . . ?
C18 N5 C15 C16 -0.4(3) . . . . ?
C16 N8 C17 C18 -0.7(3) . . . . ?
C24 C28 C20 N6 179.28(19) . . . . ?
C24 C28 C20 C21 0.5(3) . . . . ?
C25 C26 C27 N7 0.1(4) . . . . ?
C25 C24 C23 C22 -179.7(2) . . . . ?
C20 N6 C19 O2 -1.0(4) . . . . ?
C20 N6 C19 C18 177.32(19) . . . . ?
C20 C28 C24 C25 179.2(2) . . . . ?
C20 C28 C24 C23 -0.8(3) . . . . ?
C27 N7 C28 C24 0.5(3) . . . . ?
C27 N7 C28 C20 -179.6(2) . . . . ?
C27 C26 C25 C24 -0.5(3) . . . . ?
C21 C22 C23 C24 0.5(4) . . . . ?
C23 C22 C21 C20 -0.7(3) . . . . ?
C23 C24 C25 C26 -179.1(2) . . . . ?
C19 N6 C20 C28 -178.6(2) . . . . ?
C19 N6 C20 C21 0.0(4) . . . . ?
C15 N5 C18 C17 1.2(3) . . . . ?
C15 N5 C18 C19 -176.03(19) . . . . ?
